data_4111495
loop_
_publ_author_name
'Rolf A. Koevoets'
'Ron M. Versteegen'
'Huub Kooijman'
'Anthony L. Spek'
'Rint P. Sijbesma'
'E. W. Meijer'

_publ_contact_author_address
;   Bijvoet Center for Biomolecular Research
    Department of Crystal and Structural Chemistry
    Utrecht University
    Padualaan 8
    3584 CH Utrecht
    The Netherlands
;
_publ_contact_author_email h.kooijman@chem.uu.nl
_publ_contact_author_fax '+31 30 2533940'
_publ_contact_author_name '   Dr. H. Kooijman'
_publ_contact_author_phone '+31 30 2532533'
_publ_section_title
;
 Molecular Recognition in a Thermoplastic Elastomer
;
_journal_name_full 'Journal of the American Chemical Society'
_journal_page_first 2999
_journal_page_last 3003
_journal_paper_doi 10.1021/ja0451160
_journal_volume 127
_journal_year 2005
_chemical_compound_source 'see text'
_chemical_formula_moiety 'C18 H22 N4 O2'
_chemical_formula_sum 'C18 H22 N4 O2'
_chemical_formula_weight 326.40
_chemical_name_systematic ' ?'
_space_group_IT_number 15
_symmetry_cell_setting monoclinic
_symmetry_Int_Tables_number 15
_symmetry_space_group_name_Hall '-C 2yc'
_symmetry_space_group_name_H-M 'C 1 2/c 1'
_atom_sites_solution_hydrogens difmap
_atom_sites_solution_primary direct
_atom_sites_solution_secondary difmap
_audit_creation_date 'Dec 15 16:51:01 2004'
_audit_creation_method 'PLATON <TABLE ACC> option'
_cell_angle_alpha 90
_cell_angle_beta 99.846(10)
_cell_angle_gamma 90
_cell_formula_units_Z 4
_cell_length_a 35.975(4)
_cell_length_b 4.646(8)
_cell_length_c 9.8781(10)
_cell_measurement_reflns_used 298
_cell_measurement_temperature 150
_cell_measurement_theta_max 25.0
_cell_measurement_theta_min 2.0
_cell_volume 1627(3)
_computing_cell_refinement 'Denzo (Otwinowski & Minor, 1997)'
_computing_data_collection 'Collect (Nonius, 1998)'
_computing_data_reduction 'Denzo (Otwinowski & Minor, 1997)'
_computing_molecular_graphics 'PLATON (Spek, 2003)'
_computing_publication_material 'PLATON (Spek, 2003)'
_computing_structure_refinement 'SHELXL-97 (Sheldrick, 1997)'
_computing_structure_solution 'SHELXS86 (Sheldrick, 1986)'
_diffrn_ambient_temperature 150
_diffrn_detector_area_resol_mean 18.4
_diffrn_measured_fraction_theta_full 0.996
_diffrn_measured_fraction_theta_max 0.996
_diffrn_measurement_device_type 'Nonius KappaCCD area detector'
_diffrn_measurement_method '\f scans and \w scans with \k offset'
_diffrn_radiation_monochromator graphite
_diffrn_radiation_probe x-ray
_diffrn_radiation_source 'Rotating Anode'
_diffrn_radiation_type MoK\a
_diffrn_radiation_wavelength 0.71073
_diffrn_reflns_av_R_equivalents 0.0572
_diffrn_reflns_av_sigmaI/netI 0.0264
_diffrn_reflns_limit_h_max 46
_diffrn_reflns_limit_h_min -46
_diffrn_reflns_limit_k_max 6
_diffrn_reflns_limit_k_min -6
_diffrn_reflns_limit_l_max 12
_diffrn_reflns_limit_l_min -12
_diffrn_reflns_number 14469
_diffrn_reflns_reduction_process ' ?'
_diffrn_reflns_theta_full 27.45
_diffrn_reflns_theta_max 27.45
_diffrn_reflns_theta_min 1.15
_diffrn_standards_number 0
_exptl_absorpt_coefficient_mu 0.090
_exptl_absorpt_correction_type none
_exptl_crystal_colour colourless
_exptl_crystal_density_diffrn 1.333
_exptl_crystal_density_method 'Not Measured'
_exptl_crystal_description plate
_exptl_crystal_F_000 696
_exptl_crystal_size_max 0.300
_exptl_crystal_size_mid 0.300
_exptl_crystal_size_min 0.100
_refine_diff_density_max 0.218
_refine_diff_density_min -0.233
_refine_diff_density_rms 0.041
_refine_ls_extinction_method none
_refine_ls_goodness_of_fit_ref 1.030
_refine_ls_hydrogen_treatment refxyz
_refine_ls_matrix_type full
_refine_ls_number_parameters 142
_refine_ls_number_reflns 1849
_refine_ls_number_restraints 0
_refine_ls_restrained_S_all 1.030
_refine_ls_R_factor_all 0.0435
_refine_ls_R_factor_gt 0.0373
_refine_ls_shift/su_max 0.000
_refine_ls_shift/su_mean 0.000
_refine_ls_structure_factor_coef Fsqd
_refine_ls_weighting_details 'w=1/[\s^2^(F~o~^2^)+(0.0642P)^2^+0.70P] where P=(F~o~^2^+2Fc^2^)/3'
_refine_ls_weighting_scheme calc
_refine_ls_wR_factor_gt 0.1014
_refine_ls_wR_factor_ref 0.1067
_reflns_number_gt 1598
_reflns_number_total 1849
_reflns_threshold_expression I>2\s(I)
_cod_data_source_file ja0451160si20041222_035952.cif
_cod_data_source_block 3
_cod_original_sg_symbol_H-M 'C 2/c'
_cod_database_code 4111495

loop_
_symmetry_equiv_pos_site_id
_symmetry_equiv_pos_as_xyz
1 x,y,z
2 -x,y,1/2-z
3 -x,-y,-z
4 x,-y,1/2+z
5 1/2+x,1/2+y,z
6 1/2-x,1/2+y,1/2-z
7 1/2-x,1/2-y,-z
8 1/2+x,1/2-y,1/2+z

loop_
_atom_site_aniso_label
_atom_site_aniso_U_11
_atom_site_aniso_U_22
_atom_site_aniso_U_33
_atom_site_aniso_U_23
_atom_site_aniso_U_13
_atom_site_aniso_U_12
O1 0.0304(4) 0.0136(4) 0.0356(4) 0.0003(3) 0.0144(3) -0.0001(3)
N1 0.0274(5) 0.0132(4) 0.0350(5) -0.0004(3) 0.0160(4) -0.0005(3)
N2 0.0283(5) 0.0133(4) 0.0344(5) -0.0016(3) 0.0158(4) -0.0009(3)
C1 0.0237(5) 0.0171(5) 0.0286(5) 0.0001(4) 0.0103(4) 0.0003(4)
C2 0.0253(5) 0.0172(5) 0.0332(6) 0.0011(4) 0.0133(5) -0.0009(4)
C3 0.0228(5) 0.0163(5) 0.0214(5) 0.0005(3) 0.0058(4) 0.0000(3)
C4 0.0248(5) 0.0163(5) 0.0225(5) 0.0034(4) 0.0102(4) 0.0018(4)
C5 0.0254(5) 0.0231(5) 0.0237(5) 0.0005(4) 0.0061(4) 0.0000(4)
C6 0.0359(6) 0.0255(5) 0.0245(5) -0.0026(4) 0.0112(4) 0.0026(4)
C7 0.0296(6) 0.0280(5) 0.0332(6) 0.0041(4) 0.0154(5) 0.0054(4)
C8 0.0238(5) 0.0296(6) 0.0356(6) 0.0024(4) 0.0089(4) -0.0017(4)
C9 0.0296(6) 0.0223(5) 0.0284(5) -0.0020(4) 0.0092(4) -0.0041(4)

loop_
_atom_site_label
_atom_site_type_symbol
_atom_site_thermal_displace_type
_atom_site_fract_x
_atom_site_fract_y
_atom_site_fract_z
_atom_site_occupancy
_atom_site_U_iso_or_equiv
O1 O Uani 0.08849(2) 0.06472(15) 0.27121(8) 1.000 0.0255(2)
N1 N Uani 0.06533(2) 0.49106(19) 0.33114(10) 1.000 0.0240(3)
N2 N Uani 0.11655(3) 0.48507(19) 0.22100(10) 1.000 0.0241(3)
C1 C Uani 0.01406(3) 0.5723(2) 0.46123(11) 1.000 0.0225(3)
C2 C Uani 0.03954(3) 0.3530(2) 0.40941(12) 1.000 0.0243(3)
C3 C Uani 0.09009(3) 0.3312(2) 0.27457(10) 1.000 0.0199(3)
C4 C Uani 0.14655(3) 0.3551(2) 0.16640(10) 1.000 0.0205(3)
C5 C Uani 0.13957(3) 0.1422(2) 0.06650(11) 1.000 0.0238(3)
C6 C Uani 0.16928(3) 0.0216(2) 0.01330(11) 1.000 0.0279(3)
C7 C Uani 0.20596(3) 0.1148(3) 0.05799(12) 1.000 0.0291(3)
C8 C Uani 0.21281(3) 0.3290(2) 0.15656(12) 1.000 0.0292(3)
C9 C Uani 0.18329(3) 0.4485(2) 0.21170(11) 1.000 0.0263(3)
H1 H Uiso 0.0682(4) 0.676(3) 0.3321(13) 1.000 0.0290
H1A H Uiso 0.0002(4) 0.680(3) 0.3836(14) 1.000 0.0270
H1B H Uiso 0.0296(4) 0.709(3) 0.5224(13) 1.000 0.0270
H2 H Uiso 0.1180(4) 0.666(3) 0.2388(14) 1.000 0.0290
H2A H Uiso 0.0545(4) 0.249(3) 0.4870(14) 1.000 0.0290
H2B H Uiso 0.0235(4) 0.213(3) 0.3521(14) 1.000 0.0290
H5 H Uiso 0.1135(4) 0.083(3) 0.0337(14) 1.000 0.0290
H6 H Uiso 0.1645(4) -0.134(3) -0.0533(14) 1.000 0.0340
H7 H Uiso 0.2275(4) 0.029(3) 0.0181(15) 1.000 0.0350
H8 H Uiso 0.2387(4) 0.392(3) 0.1874(15) 1.000 0.0350
H9 H Uiso 0.1882(4) 0.601(3) 0.2812(14) 1.000 0.0320

loop_
_atom_type_symbol
_atom_type_description
_atom_type_scat_dispersion_real
_atom_type_scat_dispersion_imag
_atom_type_scat_source
O O 0.0106 0.0060 'International Tables Vol C Tables 4.2.6.8 and 6.1.1.4'
N N 0.0061 0.0033 'International Tables Vol C Tables 4.2.6.8 and 6.1.1.4'
H H 0.0000 0.0000 'International Tables Vol C Tables 4.2.6.8 and 6.1.1.4'
C C 0.0033 0.0016 'International Tables Vol C Tables 4.2.6.8 and 6.1.1.4'

loop_
_geom_angle_atom_site_label_1
_geom_angle_atom_site_label_2
_geom_angle_atom_site_label_3
_geom_angle
_geom_angle_site_symmetry_1
_geom_angle_publ_flag
C2 N1 C3 120.18(8) . yes
C3 N2 C4 123.29(9) . yes
C3 N1 H1 117.7(9) . no
C2 N1 H1 121.2(9) . no
C4 N2 H2 118.1(10) . no
C3 N2 H2 117.0(10) . no
C1 C1 C2 111.38(8) 3_566 no
N1 C2 C1 111.13(8) . yes
O1 C3 N2 122.96(10) . yes
N1 C3 N2 115.10(9) . yes
O1 C3 N1 121.93(10) . yes
N2 C4 C5 121.02(10) . yes
N2 C4 C9 119.15(9) . yes
C5 C4 C9 119.81(10) . no
C4 C5 C6 119.95(10) . no
C5 C6 C7 120.39(10) . no
C6 C7 C8 119.56(10) . no
C7 C8 C9 120.45(10) . no
C4 C9 C8 119.83(9) . no
C2 C1 H1A 109.6(8) . no
C2 C1 H1B 109.2(8) . no
H1A C1 H1B 108.2(11) . no
C1 C1 H1A 109.0(9) 3_566 no
C1 C1 H1B 109.4(8) 3_566 no
N1 C2 H2A 108.5(8) . no
N1 C2 H2B 110.6(8) . no
C1 C2 H2A 110.4(8) . no
C1 C2 H2B 108.1(9) . no
H2A C2 H2B 108.2(12) . no
C4 C5 H5 118.8(8) . no
C6 C5 H5 121.2(8) . no
C5 C6 H6 119.9(9) . no
C7 C6 H6 119.7(9) . no
C6 C7 H7 120.3(8) . no
C8 C7 H7 120.1(8) . no
C7 C8 H8 118.8(8) . no
C9 C8 H8 120.8(8) . no
C4 C9 H9 119.9(9) . no
C8 C9 H9 120.3(9) . no

loop_
_geom_bond_atom_site_label_1
_geom_bond_atom_site_label_2
_geom_bond_distance
_geom_bond_site_symmetry_2
_geom_bond_publ_flag
O1 C3 1.240(2) . yes
N1 C2 1.454(3) . yes
N1 C3 1.352(3) . yes
N2 C3 1.367(3) . yes
N2 C4 1.421(3) . yes
N1 H1 0.865(14) . no
N2 H2 0.859(14) . no
C1 C2 1.517(3) . no
C1 C1 1.525(3) 3_566 no
C4 C9 1.390(3) . no
C4 C5 1.389(3) . no
C5 C6 1.387(3) . no
C6 C7 1.387(3) . no
C7 C8 1.385(3) . no
C8 C9 1.389(3) . no
C1 H1A 0.978(14) . no
C1 H1B 0.983(14) . no
C2 H2A 0.985(14) . no
C2 H2B 0.982(14) . no
C5 H5 0.978(15) . no
C6 H6 0.973(14) . no
C7 H7 1.010(15) . no
C8 H8 0.974(15) . no
C9 H9 0.981(14) . no

loop_
_geom_contact_atom_site_label_1
_geom_contact_atom_site_label_2
_geom_contact_distance
_geom_contact_site_symmetry_2
_geom_contact_publ_flag
O1 N1 2.884(5) 1_545 no
O1 N2 2.948(5) 1_545 no
O1 C3 3.409(6) 1_545 no
O1 C5 2.978(5) . no
O1 C5 3.313(6) 4_555 no
O1 H1 2.075(14) 1_545 no
O1 H2 2.186(15) 1_545 no
O1 H2B 2.687(15) . no
O1 H5 2.654(15) . no
O1 H2A 2.768(15) . no
O1 H5 2.684(14) 4_555 no
N1 O1 2.884(5) 1_565 no
N2 O1 2.948(5) 1_565 no
C3 O1 3.409(6) 1_565 no
C5 O1 3.313(6) 4_554 no
C5 O1 2.978(5) . no
C6 C9 3.293(6) 1_545 no
C9 C6 3.293(6) 1_565 no
C3 H1B 3.020(14) 4_564 no
C3 H6 3.056(15) 4_555 no
C3 H5 2.896(15) . no
C4 H6 2.920(15) 4_555 no
C5 H2 2.974(15) 1_545 no
C6 H9 3.054(15) 4_564 no
C7 H9 3.005(15) 4_564 no
C8 H8 2.936(15) 6_545 no
C8 H7 3.048(16) 7_555 no
C9 H6 2.918(15) 4_555 no
H1 O1 2.075(14) 1_565 no
H1 H1A 2.58(2) . no
H1 H1B 2.53(2) . no
H1 H2 2.15(2) . no
H1A H1 2.58(2) . no
H1A H2A 2.55(2) 3_566 no
H1B H1 2.53(2) . no
H1B H2B 2.48(2) 3_566 no
H1B C3 3.020(14) 4_565 no
H2 O1 2.186(15) 1_565 no
H2 C5 2.974(15) 1_565 no
H2 H1 2.15(2) . no
H2 H9 2.51(2) . no
H2A O1 2.768(15) . no
H2A H1A 2.55(2) 3_566 no
H2B O1 2.687(15) . no
H2B H2B 2.40(2) 2_555 no
H2B H1B 2.48(2) 3_566 no
H5 O1 2.654(15) . no
H5 C3 2.896(15) . no
H5 O1 2.684(14) 4_554 no
H6 C3 3.056(15) 4_554 no
H6 C4 2.920(15) 4_554 no
H6 C9 2.918(15) 4_554 no
H7 C8 3.048(16) 7_555 no
H7 H8 2.57(2) 7_555 no
H8 C8 2.936(15) 6_555 no
H8 H7 2.57(2) 7_555 no
H9 H2 2.51(2) . no
H9 C6 3.054(15) 4_565 no
H9 C7 3.005(15) 4_565 no

loop_
_geom_hbond_atom_site_label_D
_geom_hbond_atom_site_label_H
_geom_hbond_atom_site_label_A
_geom_hbond_distance_DH
_geom_hbond_distance_HA
_geom_hbond_distance_DA
_geom_hbond_angle_DHA
_geom_hbond_site_symmetry_A
_geom_hbond_publ_flag
N1 H1 O1 0.865(14) 2.075(14) 2.884(5) 155.3(12) 1_565 yes
N2 H2 O1 0.859(14) 2.186(15) 2.948(5) 147.8(13) 1_565 yes

loop_
_geom_torsion_atom_site_label_1
_geom_torsion_atom_site_label_2
_geom_torsion_atom_site_label_3
_geom_torsion_atom_site_label_4
_geom_torsion
_geom_torsion_site_symmetry_1
_geom_torsion_site_symmetry_3
_geom_torsion_site_symmetry_4
_geom_torsion_publ_flag
C3 N1 C2 C1 -179.15(9) . . . no
C2 N1 C3 O1 9.72(15) . . . no
C2 N1 C3 N2 -170.77(9) . . . no
C4 N2 C3 O1 -5.25(16) . . . no
C4 N2 C3 N1 175.25(9) . . . no
C3 N2 C4 C5 52.77(14) . . . no
C3 N2 C4 C9 -128.82(11) . . . no
C1 C1 C2 N1 177.84(9) 3_566 . . no
C2 C1 C1 C2 -180.00(10) . 3_566 3_566 no
C5 C4 C9 C8 0.18(15) . . . no
N2 C4 C5 C6 179.04(9) . . . no
C9 C4 C5 C6 0.64(15) . . . no
N2 C4 C9 C8 -178.25(9) . . . no
C4 C5 C6 C7 -0.81(16) . . . no
C5 C6 C7 C8 0.17(17) . . . no
C6 C7 C8 C9 0.65(17) . . . no
C7 C8 C9 C4 -0.82(16) . . . no
